data_4324079
loop_
_publ_author_name
'Debasish Saha'
'Shyamal Das'
'Dinesh Maity'
'Supriya Dutta'
'Sujoy Baitalik'

_publ_section_title
;
 Synthesis, Structural Characterization, and Photophysical,
 Electrochemical, Intercomponent Energy-Transfer, and Anion-Sensing
 Studies of Imidazole 4,5-Bis(benzimidazole)-Bridged OsIIOsII and RuIIOsII
 Bipyridine Complexes
;
_journal_name_full 'Inorganic Chemistry'
_journal_page_first 46
_journal_page_last 61
_journal_paper_doi 10.1021/ic100905u
_journal_volume 50
_journal_year 2011
_chemical_formula_sum 'C59 H47 Cl7 N14 O13 Os2'
_chemical_formula_weight 1788.66
_chemical_name_systematic
; 
 ? 
;
_space_group_IT_number 11
_symmetry_cell_setting monoclinic
_symmetry_space_group_name_Hall '-P 2yb'
_symmetry_space_group_name_H-M 'P 1 21/m 1'
_atom_sites_solution_hydrogens geom
_atom_sites_solution_primary direct
_atom_sites_solution_secondary difmap
_audit_creation_method SHELXL-97
_cell_angle_alpha 90.00
_cell_angle_beta 91.886(2)
_cell_angle_gamma 90.00
_cell_formula_units_Z 2
_cell_length_a 12.5661(7)
_cell_length_b 20.3194(12)
_cell_length_c 12.8467(7)
_cell_measurement_reflns_used 9091
_cell_measurement_temperature 120(2)
_cell_measurement_theta_max 27.50
_cell_measurement_theta_min 2.45
_cell_volume 3278.4(3)
_computing_cell_refinement 'Bruker SMART'
_computing_data_collection 'Bruker SMART'
_computing_data_reduction 'Bruker SAINT'
_computing_molecular_graphics 'Bruker SHELXTL'
_computing_publication_material 'Bruker SHELXTL'
_computing_structure_refinement 'SHELXL-97 (Sheldrick, 1997)'
_computing_structure_solution 'SHELXS-97 (Sheldrick, 1990)'
_diffrn_ambient_temperature 120(2)
_diffrn_measured_fraction_theta_full 0.996
_diffrn_measured_fraction_theta_max 0.996
_diffrn_measurement_device_type 'CCD area detector'
_diffrn_measurement_method 'phi and omega scans'
_diffrn_radiation_monochromator graphite
_diffrn_radiation_source 'fine-focus sealed tube'
_diffrn_radiation_type MoK\a
_diffrn_radiation_wavelength 0.71073
_diffrn_reflns_av_R_equivalents 0.0388
_diffrn_reflns_av_sigmaI/netI 0.0270
_diffrn_reflns_limit_h_max 16
_diffrn_reflns_limit_h_min -16
_diffrn_reflns_limit_k_max 26
_diffrn_reflns_limit_k_min -25
_diffrn_reflns_limit_l_max 14
_diffrn_reflns_limit_l_min -16
_diffrn_reflns_number 45594
_diffrn_reflns_theta_full 27.50
_diffrn_reflns_theta_max 27.50
_diffrn_reflns_theta_min 1.59
_diffrn_standards_decay_% <1
_exptl_absorpt_coefficient_mu 4.231
_exptl_absorpt_correction_T_max 0.4563
_exptl_absorpt_correction_T_min 0.2963
_exptl_absorpt_correction_type multi-scan
_exptl_absorpt_process_details 'SADABS (Sheldrick, 1997)'
_exptl_crystal_colour black
_exptl_crystal_density_diffrn 1.812
_exptl_crystal_density_method 'not measured'
_exptl_crystal_description rectangular
_exptl_crystal_F_000 1748
_exptl_crystal_size_max 0.38
_exptl_crystal_size_mid 0.28
_exptl_crystal_size_min 0.22
_platon_squeeze_details
;
;
_refine_diff_density_max 3.553
_refine_diff_density_min -1.369
_refine_diff_density_rms 0.326
_refine_ls_extinction_method none
_refine_ls_goodness_of_fit_ref 1.242
_refine_ls_hydrogen_treatment constr
_refine_ls_matrix_type full
_refine_ls_number_parameters 419
_refine_ls_number_reflns 7710
_refine_ls_number_restraints 0
_refine_ls_restrained_S_all 1.242
_refine_ls_R_factor_all 0.0674
_refine_ls_R_factor_gt 0.0619
_refine_ls_shift/su_max 0.001
_refine_ls_shift/su_mean 0.000
_refine_ls_structure_factor_coef Fsqd
_refine_ls_weighting_details 'calc w=1/[\s^2^(Fo^2^)+(0.1400P)^2^+9.5000P] where P=(Fo^2^+2Fc^2^)/3'
_refine_ls_weighting_scheme calc
_refine_ls_wR_factor_gt 0.2125
_refine_ls_wR_factor_ref 0.2174
_reflns_number_gt 6711
_reflns_number_total 7710
_reflns_threshold_expression >2sigma(I)
_cod_data_source_file ic100905u_si_002.cif
_cod_data_source_block 1
_cod_original_sg_symbol_H-M 'P 1 21/m 1 '
_cod_database_code 4324079

loop_
_symmetry_equiv_pos_as_xyz
'x, y, z'
'-x, y+1/2, -z'
'-x, -y, -z'
'x, -y-1/2, z'

loop_
_atom_site_label
_atom_site_type_symbol
_atom_site_fract_x
_atom_site_fract_y
_atom_site_fract_z
_atom_site_U_iso_or_equiv
_atom_site_adp_type
_atom_site_occupancy
_atom_site_symmetry_multiplicity
_atom_site_calc_flag
_atom_site_refinement_flags
_atom_site_disorder_assembly
_atom_site_disorder_group
Os1 Os 0.78236(2) 0.099003(13) 0.75157(2) 0.02444(15) Uani 1 1 d . . .
C1 C 0.6764(4) 0.0582(3) 0.5250(4) 0.0084(10) Uani 1 1 d . . .
C2 C 0.6558(5) -0.0096(3) 0.5324(5) 0.0130(11) Uani 1 1 d . . .
H2 H 0.6705 -0.0334 0.5948 0.016 Uiso 1 1 calc R . .
C3 C 0.6131(5) -0.0397(3) 0.4441(5) 0.0169(12) Uani 1 1 d . . .
H3 H 0.5987 -0.0856 0.4457 0.020 Uiso 1 1 calc R . .
C4 C 0.5902(5) -0.0042(3) 0.3518(6) 0.0226(14) Uani 1 1 d . . .
H4 H 0.5606 -0.0269 0.2930 0.027 Uiso 1 1 calc R . .
C5 C 0.6095(6) 0.0621(3) 0.3442(5) 0.0204(13) Uani 1 1 d . . .
H5 H 0.5941 0.0858 0.2818 0.025 Uiso 1 1 calc R . .
C6 C 0.6531(5) 0.0931(3) 0.4333(5) 0.0122(11) Uani 1 1 d . . .
C7 C 0.7204(4) 0.1615(3) 0.5523(4) 0.0104(10) Uani 1 1 d . . .
C8 C 0.7584(4) 0.2152(2) 0.6134(4) 0.0090(10) Uani 1 1 d . . .
C9 C 0.8260(6) 0.2500 0.7649(6) 0.0109(15) Uiso 1 2 d S . .
H9 H 0.8567 0.2500 0.8335 0.013 Uiso 1 2 calc SR . .
C10 C 0.9398(5) 0.1185(4) 0.9340(6) 0.0236(14) Uani 1 1 d . . .
H10 H 0.9921 0.1035 0.8878 0.028 Uiso 1 1 calc R . .
C11 C 0.9723(7) 0.1396(5) 1.0318(7) 0.0363(18) Uani 1 1 d . . .
H11 H 1.0458 0.1398 1.0516 0.044 Uiso 1 1 calc R . .
C12 C 0.8958(8) 0.1609(5) 1.1024(6) 0.039(2) Uani 1 1 d . . .
H12 H 0.9160 0.1749 1.1707 0.047 Uiso 1 1 calc R . .
C13 C 0.7908(7) 0.1606(4) 1.0686(5) 0.0274(15) Uani 1 1 d . . .
H13 H 0.7373 0.1748 1.1141 0.033 Uiso 1 1 calc R . .
C14 C 0.7620(5) 0.1396(3) 0.9675(5) 0.0173(12) Uani 1 1 d . . .
C15 C 0.6532(5) 0.1440(3) 0.9219(5) 0.0144(11) Uani 1 1 d . . .
C16 C 0.5646(6) 0.1637(3) 0.9775(6) 0.0247(14) Uani 1 1 d . . .
H16 H 0.5711 0.1718 1.0503 0.030 Uiso 1 1 calc R . .
C17 C 0.4672(6) 0.1712(3) 0.9246(6) 0.0247(15) Uani 1 1 d . . .
H17 H 0.4059 0.1839 0.9610 0.030 Uiso 1 1 calc R . .
C18 C 0.4601(5) 0.1602(3) 0.8187(6) 0.0222(13) Uani 1 1 d . . .
H18 H 0.3949 0.1672 0.7809 0.027 Uiso 1 1 calc R . .
C19 C 0.5499(5) 0.1387(3) 0.7682(5) 0.0159(12) Uani 1 1 d . . .
H19 H 0.5442 0.1303 0.6954 0.019 Uiso 1 1 calc R . .
C20 C 0.6817(5) -0.0300(3) 0.8183(5) 0.0187(12) Uani 1 1 d . . .
H20 H 0.6258 -0.0033 0.8428 0.022 Uiso 1 1 calc R . .
C21 C 0.6725(7) -0.0968(3) 0.8275(6) 0.0264(16) Uani 1 1 d . . .
H21 H 0.6119 -0.1158 0.8581 0.032 Uiso 1 1 calc R . .
C22 C 0.7547(6) -0.1369(4) 0.7906(6) 0.0311(16) Uiso 1 1 d . . .
H22 H 0.7511 -0.1834 0.7970 0.037 Uiso 1 1 calc R . .
C23 C 0.8403(6) -0.1075(4) 0.7452(6) 0.0253(15) Uiso 1 1 d . . .
H23 H 0.8955 -0.1337 0.7179 0.030 Uiso 1 1 calc R . .
C24 C 0.8454(5) -0.0388(3) 0.7397(5) 0.0167(12) Uiso 1 1 d . . .
C25 C 0.9344(5) -0.0025(3) 0.6943(5) 0.0157(12) Uani 1 1 d . . .
C26 C 1.0233(6) -0.0322(4) 0.6541(6) 0.0282(16) Uani 1 1 d . . .
H26 H 1.0299 -0.0788 0.6534 0.034 Uiso 1 1 calc R . .
C27 C 1.1034(6) 0.0078(5) 0.6146(7) 0.0374(19) Uani 1 1 d . . .
H27 H 1.1651 -0.0114 0.5864 0.045 Uiso 1 1 calc R . .
C28 C 1.0919(6) 0.0749(5) 0.6170(7) 0.0358(19) Uani 1 1 d . . .
H28 H 1.1466 0.1025 0.5924 0.043 Uiso 1 1 calc R . .
C29 C 1.0001(6) 0.1022(3) 0.6554(6) 0.0236(15) Uani 1 1 d . . .
H29 H 0.9915 0.1486 0.6544 0.028 Uiso 1 1 calc R . .
C30 C 0.7332(9) 0.9574(6) 0.1206(9) 0.057(3) Uani 1 1 d . . .
H30A H 0.7408 0.9610 0.1974 0.068 Uiso 1 1 calc R . .
H30B H 0.7247 0.9102 0.1031 0.068 Uiso 1 1 calc R . .
Cl1 Cl 0.1708(2) 0.2500 0.8462(4) 0.0515(9) Uani 1 2 d S . .
Cl2 Cl 0.5046(2) 0.2500 0.2634(2) 0.0332(6) Uani 1 2 d S . .
Cl3 Cl 0.0536(2) 0.7500 0.61458(18) 0.0252(5) Uani 1 2 d S . .
Cl4 Cl 0.61631(16) 1.00048(10) 0.07767(15) 0.0341(4) Uani 1 1 d . . .
Cl5 Cl 0.8465(2) 0.98594(14) 0.0669(3) 0.0612(8) Uani 1 1 d . . .
N1 N 0.7195(4) 0.1019(2) 0.5989(4) 0.0076(9) Uani 1 1 d . . .
N2 N 0.6809(4) 0.1580(2) 0.4530(4) 0.0126(10) Uani 1 1 d . . .
H2A H 0.6742 0.1910 0.4089 0.015 Uiso 1 1 calc R . .
N3 N 0.8011(4) 0.1953(2) 0.7092(4) 0.0085(9) Uani 1 1 d . . .
N4 N 0.8349(4) 0.1183(3) 0.9005(4) 0.0145(10) Uani 1 1 d . . .
N5 N 0.6454(4) 0.1293(2) 0.8187(4) 0.0130(10) Uani 1 1 d . . .
N6 N 0.7649(4) -0.0003(2) 0.7770(4) 0.0128(9) Uani 1 1 d . . .
N7 N 0.9221(4) 0.0640(3) 0.6946(4) 0.0136(10) Uani 1 1 d . . .
O1 O 0.0598(7) 0.2500 0.8335(13) 0.085(4) Uani 1 2 d S . .
O2 O 0.1998(18) 0.2014(11) 0.9091(16) 0.178(8) Uiso 1 1 d . . .
O3 O 0.227(4) 0.2500 0.762(3) 0.25(2) Uiso 1 2 d S . .
O4 O 0.4658(7) 0.1941(3) 0.3228(6) 0.0542(18) Uani 1 1 d . . .
O5 O 0.6178(9) 0.2500 0.2721(10) 0.062(3) Uani 1 2 d S . .
O6 O 0.4536(7) 0.2500 0.1616(6) 0.0330(17) Uani 1 2 d S . .
O7 O -0.0157(7) 0.7500 0.6999(6) 0.0352(19) Uani 1 2 d S . .
O8 O 0.1636(8) 0.7500 0.6567(8) 0.045(2) Uani 1 2 d S . .
O9 O 0.0392(7) 0.8081(3) 0.5551(6) 0.055(2) Uani 1 1 d . . .
O10 O 0.4498(6) 0.2500 0.5764(5) 0.0305(17) Uani 1 2 d S . .

loop_
_atom_site_aniso_label
_atom_site_aniso_U_11
_atom_site_aniso_U_22
_atom_site_aniso_U_33
_atom_site_aniso_U_23
_atom_site_aniso_U_13
_atom_site_aniso_U_12
Os1 0.0252(2) 0.0178(2) 0.0303(2) 0.00050(9) 0.00054(14) 0.00086(9)
C1 0.007(2) 0.005(2) 0.013(3) -0.005(2) -0.0011(19) 0.0014(18)
C2 0.013(2) 0.007(3) 0.020(3) -0.002(2) 0.003(2) -0.001(2)
C3 0.023(3) 0.006(3) 0.021(3) -0.006(2) 0.001(2) -0.005(2)
C4 0.025(3) 0.016(3) 0.027(3) -0.009(3) 0.002(3) -0.003(2)
C5 0.028(3) 0.016(3) 0.017(3) -0.003(2) -0.004(2) -0.001(2)
C6 0.017(3) 0.005(2) 0.015(3) -0.002(2) 0.000(2) -0.0005(19)
C7 0.013(2) 0.003(2) 0.015(3) -0.002(2) -0.001(2) 0.0005(19)
C8 0.014(2) 0.003(3) 0.010(2) -0.0014(19) -0.003(2) -0.0006(19)
C10 0.015(3) 0.029(4) 0.026(3) 0.001(3) -0.009(3) 0.001(3)
C11 0.032(4) 0.046(5) 0.030(4) 0.000(4) -0.018(3) -0.003(4)
C12 0.056(5) 0.040(5) 0.020(4) -0.004(3) -0.015(4) -0.005(4)
C13 0.042(4) 0.025(4) 0.015(3) -0.005(3) -0.003(3) 0.003(3)
C14 0.026(3) 0.011(3) 0.014(3) -0.001(2) -0.002(2) 0.001(2)
C15 0.016(3) 0.007(2) 0.020(3) 0.001(2) 0.001(2) 0.002(2)
C16 0.034(4) 0.015(3) 0.025(3) -0.001(3) 0.016(3) 0.008(3)
C17 0.026(3) 0.015(3) 0.034(4) -0.001(3) 0.017(3) 0.004(3)
C18 0.013(3) 0.018(3) 0.036(4) 0.002(3) 0.004(3) 0.001(2)
C19 0.014(3) 0.009(3) 0.025(3) -0.004(2) 0.002(2) -0.001(2)
C20 0.024(3) 0.015(3) 0.017(3) 0.003(2) 0.002(2) -0.001(2)
C21 0.039(4) 0.013(3) 0.027(4) 0.006(2) 0.000(3) -0.011(3)
C25 0.015(3) 0.011(3) 0.021(3) 0.000(2) 0.000(2) 0.005(2)
C26 0.027(3) 0.024(4) 0.034(4) -0.004(3) 0.003(3) 0.018(3)
C27 0.025(4) 0.043(5) 0.045(5) 0.005(4) 0.012(3) 0.016(3)
C28 0.016(3) 0.044(5) 0.049(5) 0.012(4) 0.016(3) 0.008(3)
C29 0.017(3) 0.021(3) 0.033(4) 0.011(3) 0.007(3) 0.003(2)
C30 0.053(6) 0.057(7) 0.061(7) 0.027(6) 0.002(5) 0.012(5)
Cl1 0.0135(12) 0.0367(16) 0.104(3) 0.000 -0.0015(14) 0.000
Cl2 0.0379(14) 0.0184(11) 0.0417(15) 0.000 -0.0203(12) 0.000
Cl3 0.0495(15) 0.0072(9) 0.0195(10) 0.000 0.0101(10) 0.000
Cl4 0.0385(10) 0.0358(10) 0.0281(9) 0.0045(8) -0.0003(8) 0.0028(8)
Cl5 0.0381(12) 0.0464(14) 0.100(2) 0.0308(14) 0.0078(13) 0.0070(10)
N1 0.009(2) 0.003(2) 0.011(2) -0.0035(15) -0.0003(18) 0.0009(15)
N2 0.023(3) 0.003(2) 0.011(2) 0.0008(17) -0.0044(19) 0.0006(18)
N3 0.008(2) 0.003(2) 0.014(2) 0.0012(17) -0.0032(17) 0.0014(16)
N4 0.017(2) 0.009(2) 0.017(2) 0.001(2) -0.003(2) 0.0003(19)
N5 0.015(2) 0.003(2) 0.021(3) 0.0002(18) 0.0020(19) 0.0000(17)
N6 0.022(2) 0.004(2) 0.013(2) 0.0026(18) 0.0018(19) -0.0005(18)
N7 0.011(2) 0.011(2) 0.019(2) 0.0022(19) 0.0018(18) 0.0030(18)
O1 0.011(4) 0.109(11) 0.133(12) 0.000 -0.006(5) 0.000
O4 0.067(5) 0.041(4) 0.055(4) 0.015(3) -0.001(4) -0.009(3)
O5 0.056(6) 0.056(7) 0.074(8) 0.000 0.017(6) 0.000
O6 0.042(4) 0.035(4) 0.022(4) 0.000 0.002(3) 0.000
O7 0.047(5) 0.037(5) 0.023(4) 0.000 0.018(4) 0.000
O8 0.052(6) 0.038(5) 0.046(5) 0.000 0.010(4) 0.000
O9 0.085(5) 0.026(3) 0.054(4) 0.031(3) 0.011(4) 0.005(3)
O10 0.038(4) 0.047(5) 0.005(3) 0.000 -0.006(3) 0.000

loop_
_atom_type_symbol
_atom_type_description
_atom_type_scat_dispersion_real
_atom_type_scat_dispersion_imag
_atom_type_scat_source
C C 0.0033 0.0016 'International Tables Vol C Tables 4.2.6.8 and 6.1.1.4'
H H 0.0000 0.0000 'International Tables Vol C Tables 4.2.6.8 and 6.1.1.4'
N N 0.0061 0.0033 'International Tables Vol C Tables 4.2.6.8 and 6.1.1.4'
O O 0.0106 0.0060 'International Tables Vol C Tables 4.2.6.8 and 6.1.1.4'
Cl Cl 0.1484 0.1585 'International Tables Vol C Tables 4.2.6.8 and 6.1.1.4'
Os Os -1.2165 7.6030 'International Tables Vol C Tables 4.2.6.8 and 6.1.1.4'

loop_
_geom_angle_atom_site_label_1
_geom_angle_atom_site_label_2
_geom_angle_atom_site_label_3
_geom_angle
_geom_angle_site_symmetry_1
_geom_angle_site_symmetry_3
_geom_angle_publ_flag
N4 Os1 N5 78.3(2) . . ?
N4 Os1 N3 91.7(2) . . ?
N5 Os1 N3 86.00(18) . . ?
N4 Os1 N7 98.4(2) . . ?
N5 Os1 N7 175.4(2) . . ?
N3 Os1 N7 97.46(19) . . ?
N4 Os1 N6 94.1(2) . . ?
N5 Os1 N6 97.6(2) . . ?
N3 Os1 N6 173.67(19) . . ?
N7 Os1 N6 79.2(2) . . ?
N4 Os1 N1 167.0(2) . . ?
N5 Os1 N1 95.2(2) . . ?
N3 Os1 N1 76.50(18) . . ?
N7 Os1 N1 88.7(2) . . ?
N6 Os1 N1 97.93(18) . . ?
N1 C1 C6 108.5(5) . . ?
N1 C1 C2 130.3(5) . . ?
C6 C1 C2 121.3(5) . . ?
C3 C2 C1 116.6(6) . . ?
C2 C3 C4 121.8(6) . . ?
C5 C4 C3 122.0(6) . . ?
C4 C5 C6 116.6(6) . . ?
N2 C6 C1 106.5(5) . . ?
N2 C6 C5 131.7(6) . . ?
C1 C6 C5 121.8(5) . . ?
N1 C7 N2 111.3(5) . . ?
N1 C7 C8 116.9(5) . . ?
N2 C7 C8 131.8(5) . . ?
N3 C8 C8 107.0(3) . 4_565 ?
N3 C8 C7 112.3(5) . . ?
C8 C8 C7 140.4(3) 4_565 . ?
N3 C9 N3 110.5(7) 4_565 . ?
N4 C10 C11 122.7(7) . . ?
C10 C11 C12 119.6(7) . . ?
C13 C12 C11 117.6(7) . . ?
C12 C13 C14 120.6(7) . . ?
N4 C14 C13 121.9(6) . . ?
N4 C14 C15 114.0(5) . . ?
C13 C14 C15 123.8(6) . . ?
N5 C15 C16 121.9(6) . . ?
N5 C15 C14 114.2(5) . . ?
C16 C15 C14 123.9(6) . . ?
C17 C16 C15 118.9(6) . . ?
C18 C17 C16 119.5(6) . . ?
C17 C18 C19 119.0(6) . . ?
N5 C19 C18 122.6(6) . . ?
N6 C20 C21 123.6(7) . . ?
C20 C21 C22 118.6(7) . . ?
C23 C22 C21 118.9(7) . . ?
C22 C23 C24 119.5(7) . . ?
N6 C24 C23 120.9(6) . . ?
N6 C24 C25 115.4(5) . . ?
C23 C24 C25 123.7(6) . . ?
N7 C25 C26 121.8(6) . . ?
N7 C25 C24 114.1(5) . . ?
C26 C25 C24 124.2(6) . . ?
C25 C26 C27 118.8(7) . . ?
C28 C27 C26 119.3(7) . . ?
C27 C28 C29 119.8(7) . . ?
N7 C29 C28 121.4(6) . . ?
Cl5 C30 Cl4 113.5(6) . . ?
O3 Cl1 O2 111.0(15) . 4_565 ?
O3 Cl1 O2 111.0(15) . . ?
O2 Cl1 O2 96.9(19) 4_565 . ?
O3 Cl1 O1 118(2) . . ?
O2 Cl1 O1 109.0(11) 4_565 . ?
O2 Cl1 O1 109.0(11) . . ?
O5 Cl2 O6 119.0(7) . . ?
O5 Cl2 O4 108.0(5) . 4_565 ?
O6 Cl2 O4 109.2(4) . 4_565 ?
O5 Cl2 O4 108.0(5) . . ?
O6 Cl2 O4 109.2(4) . . ?
O4 Cl2 O4 102.1(7) 4_565 . ?
O9 Cl3 O9 113.1(7) 4_575 . ?
O9 Cl3 O7 110.3(4) 4_575 . ?
O9 Cl3 O7 110.3(4) . . ?
O9 Cl3 O8 107.5(4) 4_575 . ?
O9 Cl3 O8 107.5(4) . . ?
O7 Cl3 O8 108.0(6) . . ?
C7 N1 C1 106.1(5) . . ?
C7 N1 Os1 115.7(4) . . ?
C1 N1 Os1 138.2(4) . . ?
C7 N2 C6 107.6(5) . . ?
C9 N3 C8 107.8(5) . . ?
C9 N3 Os1 132.2(4) . . ?
C8 N3 Os1 118.1(3) . . ?
C14 N4 C10 117.6(6) . . ?
C14 N4 Os1 117.0(4) . . ?
C10 N4 Os1 124.9(5) . . ?
C15 N5 C19 117.9(5) . . ?
C15 N5 Os1 116.3(4) . . ?
C19 N5 Os1 125.6(4) . . ?
C20 N6 C24 118.5(5) . . ?
C20 N6 Os1 126.6(4) . . ?
C24 N6 Os1 114.7(4) . . ?
C29 N7 C25 118.9(5) . . ?
C29 N7 Os1 124.7(4) . . ?
C25 N7 Os1 116.3(4) . . ?

loop_
_geom_bond_atom_site_label_1
_geom_bond_atom_site_label_2
_geom_bond_distance
_geom_bond_site_symmetry_2
_geom_bond_publ_flag
Os1 N4 2.041(5) . ?
Os1 N5 2.045(5) . ?
Os1 N3 2.047(4) . ?
Os1 N7 2.052(5) . ?
Os1 N6 2.058(5) . ?
Os1 N1 2.091(5) . ?
C1 N1 1.396(7) . ?
C1 C6 1.397(8) . ?
C1 C2 1.405(8) . ?
C2 C3 1.382(8) . ?
C3 C4 1.410(10) . ?
C4 C5 1.373(9) . ?
C5 C6 1.402(9) . ?
C6 N2 1.386(7) . ?
C7 N1 1.350(7) . ?
C7 N2 1.356(8) . ?
C7 C8 1.418(7) . ?
C8 N3 1.387(7) . ?
C8 C8 1.412(10) 4_565 ?
C9 N3 1.353(6) 4_565 ?
C9 N3 1.353(6) . ?
C10 N4 1.373(8) . ?
C10 C11 1.377(11) . ?
C11 C12 1.412(13) . ?
C12 C13 1.375(12) . ?
C13 C14 1.403(9) . ?
C14 N4 1.349(8) . ?
C14 C15 1.473(9) . ?
C15 N5 1.360(8) . ?
C15 C16 1.400(8) . ?
C16 C17 1.390(11) . ?
C17 C18 1.378(11) . ?
C18 C19 1.391(8) . ?
C19 N5 1.360(8) . ?
C20 N6 1.332(8) . ?
C20 C21 1.369(9) . ?
C21 C22 1.410(11) . ?
C22 C23 1.377(11) . ?
C23 C24 1.401(10) . ?
C24 N6 1.376(8) . ?
C24 C25 1.475(8) . ?
C25 N7 1.360(8) . ?
C25 C26 1.384(8) . ?
C26 C27 1.402(12) . ?
C27 C28 1.372(13) . ?
C28 C29 1.385(10) . ?
C29 N7 1.360(8) . ?
C30 Cl5 1.704(11) . ?
C30 Cl4 1.782(10) . ?
Cl1 O3 1.31(4) . ?
Cl1 O2 1.32(2) 4_565 ?
Cl1 O2 1.32(2) . ?
Cl1 O1 1.399(9) . ?
Cl2 O5 1.423(12) . ?
Cl2 O6 1.438(8) . ?
Cl2 O4 1.460(7) 4_565 ?
Cl2 O4 1.460(7) . ?
Cl3 O9 1.414(6) 4_575 ?
Cl3 O9 1.414(6) . ?
Cl3 O7 1.422(8) . ?
Cl3 O8 1.468(11) . ?

loop_
_platon_squeeze_void_nr
_platon_squeeze_void_average_x
_platon_squeeze_void_average_y
_platon_squeeze_void_average_z
_platon_squeeze_void_volume
_platon_squeeze_void_count_electrons
_platon_squeeze_void_content
1 0.123 0.250 0.090 9 -1 ' '
2 0.227 0.250 0.474 67 11 ' '
3 0.772 0.750 0.526 67 14 ' '
4 0.877 0.750 0.910 9 -2 ' '
